data_4342482
loop_
_publ_author_name
'Sanyal, Ria'
'Zhang, Xuepeng'
'Kundu, Priyanka'
'Chattopadhyay, Tanmay'
'Zhao, Cunyuan'
'Mautner, Franz A.'
'Das, Debasis'

_publ_section_title
;
 Mechanistic Implications in the Phosphatase Activity of Mannich-Based
 Dinuclear Zinc Complexes with Theoretical Modeling.
;
_journal_issue 5
_journal_name_full 'Inorganic chemistry'
_journal_page_first 2315
_journal_paper_doi 10.1021/ic502937a
_journal_volume 54
_journal_year 2015
_chemical_formula_moiety 'C32 H52 I2 N2 O6 Zn2'
_chemical_formula_sum 'C32 H52 I2 N2 O6 Zn2'
_chemical_formula_weight 945.34
_chemical_name_common '[ZnI(L1)]2'
_chemical_name_systematic
; 
 ? 
;
_space_group_IT_number 15
_symmetry_cell_setting monoclinic
_symmetry_space_group_name_Hall '-C 2yc'
_symmetry_space_group_name_H-M 'C 1 2/c 1'
_atom_sites_solution_hydrogens geom
_atom_sites_solution_primary direct
_atom_sites_solution_secondary difmap
_audit_creation_method SHELXL
_cell_angle_alpha 90.00
_cell_angle_beta 99.74(2)
_cell_angle_gamma 90.00
_cell_formula_units_Z 4
_cell_length_a 18.8275(18)
_cell_length_b 12.7316(12)
_cell_length_c 15.8290(16)
_cell_measurement_reflns_used 2000
_cell_measurement_temperature 100(2)
_cell_measurement_theta_max 26.00
_cell_measurement_theta_min 2.00
_cell_volume 3739.6(7)
_computing_cell_refinement 'Bruker SAINT'
_computing_data_collection 'Bruker SMART'
_computing_data_reduction 'Bruker SAINT'
_computing_structure_refinement 'SHELXL-97 (Sheldrick, 2008)'
_computing_structure_solution 'SHELXS-97 (Sheldrick, 2008)'
_diffrn_ambient_temperature 100(2)
_diffrn_measured_fraction_theta_full 0.994
_diffrn_measured_fraction_theta_max 0.994
_diffrn_measurement_device_type 'Bruker SMART CCD'
_diffrn_measurement_method \w-scans
_diffrn_radiation_monochromator graphite
_diffrn_radiation_source 'fine-focus sealed tube'
_diffrn_radiation_type MoK\a
_diffrn_radiation_wavelength 0.71073
_diffrn_reflns_av_R_equivalents 0.0416
_diffrn_reflns_av_sigmaI/netI 0.0323
_diffrn_reflns_limit_h_max 23
_diffrn_reflns_limit_h_min -23
_diffrn_reflns_limit_k_max 15
_diffrn_reflns_limit_k_min -15
_diffrn_reflns_limit_l_max 19
_diffrn_reflns_limit_l_min -19
_diffrn_reflns_number 14376
_diffrn_reflns_theta_full 26.37
_diffrn_reflns_theta_max 26.37
_diffrn_reflns_theta_min 1.94
_exptl_absorpt_coefficient_mu 2.975
_exptl_absorpt_correction_T_max 0.5876
_exptl_absorpt_correction_T_min 0.4311
_exptl_absorpt_correction_type multi-scan
_exptl_absorpt_process_details SADABS
_exptl_crystal_colour colorless
_exptl_crystal_density_diffrn 1.679
_exptl_crystal_density_method 'not measured'
_exptl_crystal_description prism
_exptl_crystal_F_000 1888
_exptl_crystal_size_max 0.34
_exptl_crystal_size_mid 0.22
_exptl_crystal_size_min 0.20
_refine_diff_density_max 1.899
_refine_diff_density_min -0.613
_refine_diff_density_rms 0.139
_refine_ls_extinction_method none
_refine_ls_goodness_of_fit_ref 1.068
_refine_ls_matrix_type full
_refine_ls_number_parameters 203
_refine_ls_number_reflns 3800
_refine_ls_number_restraints 0
_refine_ls_restrained_S_all 1.068
_refine_ls_R_factor_all 0.0352
_refine_ls_R_factor_gt 0.0325
_refine_ls_shift/su_max 0.002
_refine_ls_shift/su_mean 0.000
_refine_ls_structure_factor_coef Fsqd
_refine_ls_weighting_details 'calc w=1/[\s^2^(Fo^2^)+(0.0463P)^2^+8.6087P] where P=(Fo^2^+2Fc^2^)/3'
_refine_ls_weighting_scheme calc
_refine_ls_wR_factor_gt 0.0800
_refine_ls_wR_factor_ref 0.0816
_reflns_number_gt 3554
_reflns_number_total 3800
_reflns_threshold_expression >2sigma(I)
_cod_data_source_file ic502937a_si_004.cif
_cod_data_source_block ch-zni2
_cod_depositor_comments
;
The following automatic conversions were performed:

'_symmetry_cell_setting' value 'Monoclinic' changed to 'monoclinic'
according to
/usr/data/users/saulius/crontab/automatic-downloads/rss-feeds/ACS/lib/dictionaries/cif_core.dic
dictionary named 'cif_core.dic' version 2.4.2 from 2011-04-26.

Automatic conversion script
Id: cif_fix_values 3008 2015-01-20 13:52:24Z robertas 

 Adding full bibliography for 4342482--4342484.cif.
;
_cod_original_sg_symbol_H-M C2/c
_cod_database_code 4342482

loop_
_symmetry_equiv_pos_as_xyz
'x, y, z'
'-x, y, -z+1/2'
'x+1/2, y+1/2, z'
'-x+1/2, y+1/2, -z+1/2'
'-x, -y, -z'
'x, -y, z-1/2'
'-x+1/2, -y+1/2, -z'
'x+1/2, -y+1/2, z-1/2'

loop_
_atom_site_label
_atom_site_type_symbol
_atom_site_fract_x
_atom_site_fract_y
_atom_site_fract_z
_atom_site_U_iso_or_equiv
_atom_site_adp_type
_atom_site_occupancy
_atom_site_symmetry_multiplicity
_atom_site_calc_flag
_atom_site_refinement_flags
Zn1 Zn 0.078250(17) 1.02278(3) 0.98867(2) 0.01655(10) Uani 1 1 d .
I1 I 0.168001(10) 1.112211(15) 1.105666(12) 0.02166(9) Uani 1 1 d .
C2 C 0.06212(15) 0.7610(2) 0.99995(18) 0.0165(6) Uani 1 1 d .
O1 O 0.01947(11) 0.92161(16) 1.05241(13) 0.0179(4) Uani 1 1 d .
C3 C 0.08512(16) 0.6573(2) 1.01613(19) 0.0198(6) Uani 1 1 d .
H3 H 0.1006 0.6183 0.9714 0.024 Uiso 1 1 calc R
C1 C 0.03971(15) 0.8201(2) 1.06589(19) 0.0169(6) Uani 1 1 d .
C4 C 0.08618(18) 0.6091(2) 1.0954(2) 0.0229(7) Uani 1 1 d .
C7 C 0.11472(19) 0.4976(3) 1.1143(2) 0.0291(7) Uani 1 1 d .
H7 H 0.1624 0.5039 1.1529 0.035 Uiso 1 1 calc R
C6 C 0.04034(17) 0.7719(2) 1.14507(19) 0.0224(6) Uani 1 1 d .
H6 H 0.0250 0.8105 1.1901 0.027 Uiso 1 1 calc R
C5 C 0.06272(17) 0.6690(3) 1.1596(2) 0.0250(7) Uani 1 1 d .
H5 H 0.0622 0.6384 1.2142 0.030 Uiso 1 1 calc R
C8 C 0.1273(2) 0.4373(3) 1.0357(3) 0.0395(9) Uani 1 1 d .
H8A H 0.0817 0.4307 0.9957 0.059 Uiso 1 1 calc R
H8B H 0.1459 0.3672 1.0527 0.059 Uiso 1 1 calc R
H8C H 0.1623 0.4751 1.0077 0.059 Uiso 1 1 calc R
O3 O 0.11807(13) 1.11580(16) 0.87624(14) 0.0233(5) Uani 1 1 d .
N1 N 0.10769(13) 0.90224(19) 0.91087(15) 0.0155(5) Uani 1 1 d .
C11 C 0.18510(16) 0.8750(2) 0.94012(19) 0.0177(6) Uani 1 1 d .
H11A H 0.1886 0.8348 0.9942 0.021 Uiso 1 1 calc R
H11B H 0.2121 0.9413 0.9538 0.021 Uiso 1 1 calc R
C10 C 0.05830(15) 0.8096(2) 0.91261(18) 0.0166(6) Uani 1 1 d .
H10A H 0.0706 0.7555 0.8726 0.020 Uiso 1 1 calc R
H10B H 0.0081 0.8324 0.8917 0.020 Uiso 1 1 calc R
C12 C 0.09389(16) 0.9452(2) 0.82214(18) 0.0196(6) Uani 1 1 d .
H12A H 0.0418 0.9603 0.8055 0.024 Uiso 1 1 calc R
H12B H 0.1070 0.8918 0.7821 0.024 Uiso 1 1 calc R
C13 C 0.13608(17) 1.0442(2) 0.81410(19) 0.0205(6) Uani 1 1 d .
H13A H 0.1884 1.0293 0.8251 0.025 Uiso 1 1 calc R
H13B H 0.1231 1.0740 0.7558 0.025 Uiso 1 1 calc R
C14 C 0.1595(2) 1.2105(3) 0.8809(2) 0.0305(7) Uani 1 1 d .
H14A H 0.2105 1.1941 0.9002 0.046 Uiso 1 1 calc R
H14B H 0.1429 1.2589 0.9216 0.046 Uiso 1 1 calc R
H14C H 0.1534 1.2433 0.8241 0.046 Uiso 1 1 calc R
C9 C 0.0653(2) 0.4330(3) 1.1627(2) 0.0335(8) Uani 1 1 d .
H9A H 0.0165 0.4311 1.1291 0.050 Uiso 1 1 calc R
H9B H 0.0639 0.4655 1.2185 0.050 Uiso 1 1 calc R
H9C H 0.0840 0.3612 1.1712 0.050 Uiso 1 1 calc R
O2 O 0.19470(12) 0.70910(17) 0.86951(14) 0.0253(5) Uani 1 1 d .
C15 C 0.22315(16) 0.8124(2) 0.8794(2) 0.0215(6) Uani 1 1 d .
H15A H 0.2168 0.8478 0.8229 0.026 Uiso 1 1 calc R
H15B H 0.2754 0.8092 0.9024 0.026 Uiso 1 1 calc R
C16 C 0.2302(2) 0.6490(3) 0.8132(2) 0.0327(8) Uani 1 1 d .
H16A H 0.2199 0.6792 0.7555 0.049 Uiso 1 1 calc R
H16B H 0.2128 0.5763 0.8116 0.049 Uiso 1 1 calc R
H16C H 0.2823 0.6500 0.8338 0.049 Uiso 1 1 calc R

loop_
_atom_site_aniso_label
_atom_site_aniso_U_11
_atom_site_aniso_U_22
_atom_site_aniso_U_33
_atom_site_aniso_U_23
_atom_site_aniso_U_13
_atom_site_aniso_U_12
Zn1 0.01442(18) 0.01642(19) 0.01984(18) -0.00104(12) 0.00585(13) -0.00044(12)
I1 0.02265(13) 0.02174(14) 0.02044(13) -0.00153(7) 0.00320(8) -0.00443(7)
C2 0.0142(13) 0.0158(15) 0.0192(14) 0.0008(11) 0.0021(10) -0.0023(10)
O1 0.0157(10) 0.0157(10) 0.0235(11) 0.0019(8) 0.0069(8) 0.0004(8)
C3 0.0159(14) 0.0201(15) 0.0241(15) -0.0012(12) 0.0054(11) 0.0003(11)
C1 0.0110(13) 0.0165(14) 0.0240(14) 0.0000(11) 0.0050(10) -0.0007(10)
C4 0.0204(16) 0.0191(16) 0.0294(17) 0.0039(12) 0.0047(13) 0.0000(11)
C7 0.0248(17) 0.0230(17) 0.0390(19) 0.0075(14) 0.0040(14) 0.0018(13)
C6 0.0229(16) 0.0249(17) 0.0207(15) 0.0014(12) 0.0073(12) 0.0007(12)
C5 0.0248(16) 0.0258(17) 0.0255(16) 0.0054(13) 0.0072(12) -0.0003(13)
C8 0.047(2) 0.0240(19) 0.050(2) 0.0048(16) 0.0144(18) 0.0044(16)
O3 0.0273(12) 0.0197(11) 0.0255(11) -0.0016(8) 0.0119(9) -0.0031(8)
N1 0.0127(12) 0.0183(13) 0.0154(12) 0.0012(9) 0.0022(9) -0.0013(9)
C11 0.0131(14) 0.0188(15) 0.0208(15) 0.0012(11) 0.0015(11) 0.0000(10)
C10 0.0137(13) 0.0163(14) 0.0197(14) 0.0003(10) 0.0025(10) -0.0014(10)
C12 0.0189(15) 0.0234(16) 0.0167(14) 0.0023(11) 0.0036(11) 0.0017(12)
C13 0.0213(15) 0.0206(16) 0.0206(14) 0.0027(11) 0.0064(11) 0.0021(11)
C14 0.041(2) 0.0226(17) 0.0287(17) 0.0034(13) 0.0089(14) -0.0086(14)
C9 0.0330(19) 0.0225(18) 0.046(2) 0.0099(15) 0.0084(16) -0.0025(14)
O2 0.0229(12) 0.0221(12) 0.0328(12) -0.0049(9) 0.0100(9) 0.0024(9)
C15 0.0149(14) 0.0244(16) 0.0261(15) 0.0031(12) 0.0064(11) 0.0029(11)
C16 0.0302(19) 0.037(2) 0.0324(19) -0.0073(15) 0.0087(14) 0.0111(15)

loop_
_atom_type_symbol
_atom_type_description
_atom_type_scat_dispersion_real
_atom_type_scat_dispersion_imag
_atom_type_scat_source
C C 0.0033 0.0016 'International Tables Vol C Tables 4.2.6.8 and 6.1.1.4'
H H 0.0000 0.0000 'International Tables Vol C Tables 4.2.6.8 and 6.1.1.4'
N N 0.0061 0.0033 'International Tables Vol C Tables 4.2.6.8 and 6.1.1.4'
O O 0.0106 0.0060 'International Tables Vol C Tables 4.2.6.8 and 6.1.1.4'
Zn Zn 0.2839 1.4301 'International Tables Vol C Tables 4.2.6.8 and 6.1.1.4'
I I -0.4742 1.8119 'International Tables Vol C Tables 4.2.6.8 and 6.1.1.4'

loop_
_geom_angle_atom_site_label_1
_geom_angle_atom_site_label_2
_geom_angle_atom_site_label_3
_geom_angle
_geom_angle_site_symmetry_1
_geom_angle_site_symmetry_3
O1 Zn1 O1 80.70(9) 5_577 .
O1 Zn1 N1 113.10(9) 5_577 .
O1 Zn1 N1 92.70(9) . .
O1 Zn1 O3 88.22(8) 5_577 .
O1 Zn1 O3 160.64(8) . .
N1 Zn1 O3 77.04(8) . .
O1 Zn1 I1 122.95(6) 5_577 .
O1 Zn1 I1 105.48(6) . .
N1 Zn1 I1 122.90(7) . .
O3 Zn1 I1 93.86(6) . .
C3 C2 C1 119.4(3) . .
C3 C2 C10 121.4(3) . .
C1 C2 C10 119.2(3) . .
C1 O1 Zn1 127.98(17) . 5_577
C1 O1 Zn1 120.78(17) . .
Zn1 O1 Zn1 99.30(9) 5_577 .
C4 C3 C2 122.5(3) . .
C4 C3 H3 118.8 . .
C2 C3 H3 118.8 . .
O1 C1 C6 121.4(3) . .
O1 C1 C2 120.3(3) . .
C6 C1 C2 118.3(3) . .
C3 C4 C5 117.0(3) . .
C3 C4 C7 122.4(3) . .
C5 C4 C7 120.5(3) . .
C8 C7 C4 114.0(3) . .
C8 C7 C9 109.3(3) . .
C4 C7 C9 111.8(3) . .
C8 C7 H7 107.1 . .
C4 C7 H7 107.1 . .
C9 C7 H7 107.1 . .
C5 C6 C1 121.5(3) . .
C5 C6 H6 119.3 . .
C1 C6 H6 119.3 . .
C6 C5 C4 121.4(3) . .
C6 C5 H5 119.3 . .
C4 C5 H5 119.3 . .
C7 C8 H8A 109.5 . .
C7 C8 H8B 109.5 . .
H8A C8 H8B 109.5 . .
C7 C8 H8C 109.5 . .
H8A C8 H8C 109.5 . .
H8B C8 H8C 109.5 . .
C13 O3 C14 112.6(2) . .
C13 O3 Zn1 110.03(16) . .
C14 O3 Zn1 128.53(19) . .
C12 N1 C11 112.5(2) . .
C12 N1 C10 107.2(2) . .
C11 N1 C10 112.7(2) . .
C12 N1 Zn1 105.26(17) . .
C11 N1 Zn1 109.19(17) . .
C10 N1 Zn1 109.67(17) . .
N1 C11 C15 117.8(2) . .
N1 C11 H11A 107.9 . .
C15 C11 H11A 107.9 . .
N1 C11 H11B 107.9 . .
C15 C11 H11B 107.9 . .
H11A C11 H11B 107.2 . .
N1 C10 C2 113.9(2) . .
N1 C10 H10A 108.8 . .
C2 C10 H10A 108.8 . .
N1 C10 H10B 108.8 . .
C2 C10 H10B 108.8 . .
H10A C10 H10B 107.7 . .
N1 C12 C13 112.1(2) . .
N1 C12 H12A 109.2 . .
C13 C12 H12A 109.2 . .
N1 C12 H12B 109.2 . .
C13 C12 H12B 109.2 . .
H12A C12 H12B 107.9 . .
O3 C13 C12 106.6(2) . .
O3 C13 H13A 110.4 . .
C12 C13 H13A 110.4 . .
O3 C13 H13B 110.4 . .
C12 C13 H13B 110.4 . .
H13A C13 H13B 108.6 . .
O3 C14 H14A 109.5 . .
O3 C14 H14B 109.5 . .
H14A C14 H14B 109.5 . .
O3 C14 H14C 109.5 . .
H14A C14 H14C 109.5 . .
H14B C14 H14C 109.5 . .
C7 C9 H9A 109.5 . .
C7 C9 H9B 109.5 . .
H9A C9 H9B 109.5 . .
C7 C9 H9C 109.5 . .
H9A C9 H9C 109.5 . .
H9B C9 H9C 109.5 . .
C15 O2 C16 111.1(3) . .
O2 C15 C11 110.3(2) . .
O2 C15 H15A 109.6 . .
C11 C15 H15A 109.6 . .
O2 C15 H15B 109.6 . .
C11 C15 H15B 109.6 . .
H15A C15 H15B 108.1 . .
O2 C16 H16A 109.5 . .
O2 C16 H16B 109.5 . .
H16A C16 H16B 109.5 . .
O2 C16 H16C 109.5 . .
H16A C16 H16C 109.5 . .
H16B C16 H16C 109.5 . .

loop_
_geom_bond_atom_site_label_1
_geom_bond_atom_site_label_2
_geom_bond_distance
_geom_bond_site_symmetry_2
Zn1 O1 1.976(2) 5_577
Zn1 O1 2.069(2) .
Zn1 N1 2.100(2) .
Zn1 O3 2.363(2) .
Zn1 I1 2.5538(6) .
Zn1 Zn1 3.0829(7) 5_577
C2 C3 1.400(4) .
C2 C1 1.408(4) .
C2 C10 1.505(4) .
O1 C1 1.354(4) .
O1 Zn1 1.976(2) 5_577
C3 C4 1.394(4) .
C3 H3 0.9500 .
C1 C6 1.394(4) .
C4 C5 1.401(5) .
C4 C7 1.529(4) .
C7 C8 1.514(5) .
C7 C9 1.539(5) .
C7 H7 1.0000 .
C6 C5 1.383(4) .
C6 H6 0.9500 .
C5 H5 0.9500 .
C8 H8A 0.9800 .
C8 H8B 0.9800 .
C8 H8C 0.9800 .
O3 C13 1.424(4) .
O3 C14 1.431(4) .
N1 C12 1.489(4) .
N1 C11 1.493(4) .
N1 C10 1.505(4) .
C11 C15 1.518(4) .
C11 H11A 0.9900 .
C11 H11B 0.9900 .
C10 H10A 0.9900 .
C10 H10B 0.9900 .
C12 C13 1.506(4) .
C12 H12A 0.9900 .
C12 H12B 0.9900 .
C13 H13A 0.9900 .
C13 H13B 0.9900 .
C14 H14A 0.9800 .
C14 H14B 0.9800 .
C14 H14C 0.9800 .
C9 H9A 0.9800 .
C9 H9B 0.9800 .
C9 H9C 0.9800 .
O2 C15 1.419(4) .
O2 C16 1.424(4) .
C15 H15A 0.9900 .
C15 H15B 0.9900 .
C16 H16A 0.9800 .
C16 H16B 0.9800 .
C16 H16C 0.9800 .

loop_
_geom_torsion_atom_site_label_1
_geom_torsion_atom_site_label_2
_geom_torsion_atom_site_label_3
_geom_torsion_atom_site_label_4
_geom_torsion
C1 C2 C3 C4 0.6(4)
C10 C2 C3 C4 -177.2(3)
C3 C2 C1 O1 177.9(2)
C10 C2 C1 O1 -4.3(4)
C3 C2 C1 C6 -0.9(4)
C10 C2 C1 C6 176.9(3)
C2 C3 C4 C5 0.2(5)
C2 C3 C4 C7 -177.0(3)
C3 C4 C7 C8 -11.7(5)
C5 C4 C7 C8 171.2(3)
C3 C4 C7 C9 -136.3(3)
C5 C4 C7 C9 46.6(4)
O1 C1 C6 C5 -178.3(3)
C2 C1 C6 C5 0.4(4)
C1 C6 C5 C4 0.4(5)
C3 C4 C5 C6 -0.7(5)
C7 C4 C5 C6 176.5(3)
C12 N1 C11 C15 -47.0(3)
C10 N1 C11 C15 74.4(3)
C12 N1 C10 C2 -176.2(2)
C11 N1 C10 C2 59.4(3)
C3 C2 C10 N1 -117.3(3)
C1 C2 C10 N1 64.9(3)
C11 N1 C12 C13 -60.2(3)
C10 N1 C12 C13 175.3(2)
C14 O3 C13 C12 174.7(3)
N1 C12 C13 O3 -55.7(3)
C16 O2 C15 C11 -179.6(3)
N1 C11 C15 O2 -68.0(3)
